data_1519187
loop_
_publ_author_name
'Tucker, J. H. R.'
'Hursthouse, Michael B.'
'Coles, Simon J.'
'Carr, J. D.'

_publ_section_title
;
 1-(2,2-bis(Pyrid-2-yl)ethenyl)ferrocene
;
_journal_name_full 'Crystal Structure Report Archive'
_journal_page_first 90
_journal_year 1997
_chemical_formula_sum 'C22 H18 Fe N2'
_chemical_formula_weight 366.23
_space_group_IT_number 19
_symmetry_cell_setting orthorhombic
_symmetry_space_group_name_Hall 'P 2ac 2ab'
_symmetry_space_group_name_H-M 'P 21 21 21'
_atom_sites_solution_hydrogens geom
_atom_sites_solution_primary direct
_atom_sites_solution_secondary difmap
_cell_angle_alpha 90.00
_cell_angle_beta 90.00
_cell_angle_gamma 90.00
_cell_formula_units_Z 4
_cell_length_a 7.5921(11)
_cell_length_b 14.9902(9)
_cell_length_c 15.372(2)
_cell_measurement_reflns_used 7635
_cell_measurement_temperature 150(2)
_cell_measurement_theta_max 25.04
_cell_measurement_theta_min 1.90
_cell_volume 1749.4(4)
_computing_cell_refinement 'MADNESS (Pflugrath & Messerschmidt, 1989)'
_computing_data_collection 'MADNESS (Pflugrath & Messerschmidt, 1989)'
_computing_data_reduction 'MADNESS (Pflugrath & Messerschmidt, 1989)'
_computing_structure_refinement 'SHELXL-92 (Sheldrick, 1993)'
_computing_structure_solution 'SHELXS-86 (Sheldrick, 1990)'
_diffrn_ambient_temperature 150(2)
_diffrn_measurement_device 'Nonius FAST TV area detector'
_diffrn_measurement_method '\F & \w scans'
_diffrn_radiation_monochromator graphite
_diffrn_radiation_source 'Nonius FR571 rotating anode'
_diffrn_radiation_type MoK\a
_diffrn_radiation_wavelength 0.71069
_diffrn_reflns_av_R_equivalents 0.0884
_diffrn_reflns_av_sigmaI/netI 0.1224
_diffrn_reflns_limit_h_max 7
_diffrn_reflns_limit_h_min -8
_diffrn_reflns_limit_k_max 17
_diffrn_reflns_limit_k_min -17
_diffrn_reflns_limit_l_max 16
_diffrn_reflns_limit_l_min -17
_diffrn_reflns_number 7635
_diffrn_reflns_theta_max 25.04
_diffrn_reflns_theta_min 1.90
_exptl_absorpt_coefficient_mu 0.867
_exptl_absorpt_correction_T_max 0.901
_exptl_absorpt_correction_T_min 0.847
_exptl_absorpt_correction_type refdelf
_exptl_crystal_density_diffrn 1.390
_exptl_crystal_F_000 760
_exptl_crystal_size_max 0.28
_exptl_crystal_size_mid 0.16
_exptl_crystal_size_min 0.12
_refine_diff_density_max 0.568
_refine_diff_density_min -0.315
_refine_diff_density_rms 0.082
_refine_ls_abs_structure_details 'Flack H D (1983), Acta Cryst. A39, 876-881'
_refine_ls_abs_structure_Flack -0.01(3)
_refine_ls_extinction_method none
_refine_ls_goodness_of_fit_all 0.887
_refine_ls_goodness_of_fit_obs 0.994
_refine_ls_hydrogen_treatment constr
_refine_ls_matrix_type full
_refine_ls_number_parameters 226
_refine_ls_number_reflns 2717
_refine_ls_number_restraints 18
_refine_ls_restrained_S_all 0.946
_refine_ls_restrained_S_obs 1.063
_refine_ls_R_factor_all 0.0541
_refine_ls_R_factor_obs 0.0422
_refine_ls_shift/esd_max -0.000
_refine_ls_shift/esd_mean 0.000
_refine_ls_structure_factor_coef Fsqd
_refine_ls_weighting_scheme 'calc w=1/[\s^2^(Fo^2^)+(0.0252P)^2^+0.0000P] where P=(Fo^2^+2Fc^2^)/3'
_refine_ls_wR_factor_all 0.0962
_refine_ls_wR_factor_obs 0.0937
_reflns_number_observed 2100
_reflns_number_total 2717
_reflns_observed_criterion >2sigma(I)
_cod_data_source_file eCrystal-90.cif
_cod_data_source_block 97src216
_cod_depositor_comments
;
Citation :
Tucker, J. H. R. and Hursthouse, Michael B. and Coles, Simon J. and 
Carr, J. D. (1997) 
University of Southampton, Crystal Structure Report Archive. 
(doi:10.5258/ecrystals/90)

More at:
http://ecrystals.chem.soton.ac.uk/90/

The following automatic conversions were performed:

'_symmetry_cell_setting' value 'Orthorhombic' changed to
'orthorhombic' according to the built-in table from CIF Core
dictionary named 'cif_core.dic' version 2.4.1 from 2010-06-29.

Automatic conversion script
Id: cif_fix_values 3105 2015-03-04 15:46:00Z robertas 
;
_cod_original_sg_symbol_H-M P2(1)2(1)2(1)
_cod_database_code 1519187

loop_
_symmetry_equiv_pos_as_xyz
'x, y, z'
'-x+1/2, -y, z+1/2'
'-x, y+1/2, -z+1/2'
'x+1/2, -y+1/2, -z'

loop_
_atom_site_aniso_label
_atom_site_aniso_U_11
_atom_site_aniso_U_22
_atom_site_aniso_U_33
_atom_site_aniso_U_23
_atom_site_aniso_U_13
_atom_site_aniso_U_12
Fe1 0.0191(3) 0.0229(4) 0.0375(5) -0.0014(4) 0.0068(4) -0.0028(4)
N1 0.025(2) 0.029(3) 0.020(3) 0.004(2) -0.002(2) 0.008(2)
N2 0.045(3) 0.026(3) 0.027(3) 0.004(2) 0.009(2) 0.013(2)
C1 0.013(3) 0.018(3) 0.026(4) 0.002(3) 0.003(2) 0.000(2)
C2 0.021(3) 0.028(3) 0.020(3) 0.001(2) 0.004(3) -0.007(3)
C3 0.017(2) 0.031(3) 0.027(3) 0.002(3) 0.005(2) -0.007(3)
C4 0.025(3) 0.020(3) 0.025(4) -0.003(3) -0.002(2) -0.002(2)
C5 0.019(3) 0.033(3) 0.024(4) 0.001(2) -0.004(2) -0.002(2)
C6 0.074(5) 0.091(5) 0.083(6) 0.044(5) -0.013(4) -0.053(4)
C7 0.036(3) 0.025(4) 0.118(8) 0.001(4) 0.012(4) -0.010(3)
C8 0.038(4) 0.035(4) 0.091(6) -0.018(5) 0.014(4) -0.016(3)
C9 0.024(3) 0.057(4) 0.103(6) -0.001(4) 0.006(4) -0.015(3)
C10 0.071(4) 0.075(5) 0.095(5) -0.045(4) 0.068(4) -0.051(4)
C11 0.018(3) 0.023(3) 0.025(3) -0.002(2) -0.001(2) 0.002(2)
C12 0.020(3) 0.020(3) 0.018(3) 0.000(2) 0.000(2) 0.000(2)
C13 0.020(3) 0.020(3) 0.018(3) -0.002(2) 0.004(2) 0.005(3)
C14 0.031(3) 0.032(4) 0.027(4) 0.001(3) 0.002(3) -0.002(3)
C15 0.018(3) 0.052(4) 0.040(4) -0.004(3) -0.004(3) 0.006(3)
C16 0.031(3) 0.047(4) 0.030(3) -0.001(3) -0.002(3) 0.015(4)
C17 0.047(4) 0.037(4) 0.025(4) 0.004(3) -0.002(3) 0.003(3)
C18 0.014(3) 0.020(3) 0.026(3) -0.003(2) 0.004(2) 0.003(2)
C19 0.021(3) 0.043(3) 0.025(3) -0.003(3) 0.002(3) 0.005(3)
C20 0.038(3) 0.032(4) 0.035(4) -0.000(3) 0.008(3) -0.002(3)
C21 0.036(4) 0.026(3) 0.035(4) -0.000(3) 0.017(3) 0.002(3)
C22 0.040(3) 0.037(3) 0.036(4) -0.002(3) 0.008(3) 0.018(3)

loop_
_atom_site_label
_atom_site_type_symbol
_atom_site_fract_x
_atom_site_fract_y
_atom_site_fract_z
_atom_site_U_iso_or_equiv
_atom_site_thermal_displace_type
_atom_site_occupancy
_atom_site_calc_flag
_atom_site_refinement_flags
_atom_site_disorder_group
Fe1 Fe 0.37931(8) 0.07887(5) 0.02633(5) 0.0265(2) Uani 1 d . .
N1 N 0.5701(4) 0.0912(3) 0.2916(3) 0.0247(11) Uani 1 d . .
N2 N 0.2302(5) 0.3368(3) 0.2812(3) 0.0324(12) Uani 1 d . .
C1 C 0.4881(6) 0.1893(3) 0.0802(4) 0.0188(12) Uani 1 d . .
C2 C 0.6113(7) 0.1188(3) 0.0775(3) 0.0231(12) Uani 1 d . .
H2 H 0.6682(7) 0.0933(3) 0.1266(3) 0.028 Uiso 1 calc R .
C3 C 0.6371(6) 0.0918(3) -0.0106(3) 0.0249(12) Uani 1 d . .
H3 H 0.7132(6) 0.0460(3) -0.0307(3) 0.030 Uiso 1 calc R .
C4 C 0.5269(6) 0.1470(3) -0.0624(3) 0.0234(13) Uani 1 d . .
H4 H 0.5156(6) 0.1443(3) -0.1239(3) 0.028 Uiso 1 calc R .
C5 C 0.4368(6) 0.2064(4) -0.0066(3) 0.0251(14) Uani 1 d . .
H5 H 0.3549(6) 0.2507(4) -0.0245(3) 0.030 Uiso 1 calc R .
C6 C 0.2850(10) -0.0193(7) 0.1003(6) 0.083(3) Uani 1 d U .
H6 H 0.3419(10) -0.0395(7) 0.1517(6) 0.099 Uiso 1 calc R .
C7 C 0.3064(8) -0.0515(4) 0.0171(6) 0.059(2) Uani 1 d . .
H7 H 0.3792(8) -0.1005(4) 0.0014(6) 0.071 Uiso 1 calc R .
C8 C 0.2085(8) -0.0030(4) -0.0387(5) 0.055(2) Uani 1 d . .
H8 H 0.2035(8) -0.0114(4) -0.0999(5) 0.066 Uiso 1 calc R .
C9 C 0.1196(8) 0.0588(4) 0.0060(5) 0.061(2) Uani 1 d U .
H9 H 0.0416(8) 0.1016(4) -0.0184(5) 0.074 Uiso 1 calc R .
C10 C 0.1589(10) 0.0508(5) 0.0928(6) 0.080(3) Uani 1 d U .
H10 H 0.1113(10) 0.0853(5) 0.1390(6) 0.096 Uiso 1 calc R .
C11 C 0.4105(6) 0.2362(3) 0.1554(3) 0.0220(12) Uani 1 d . .
H11 H 0.3160(6) 0.2755(3) 0.1423(3) 0.026 Uiso 1 calc R .
C12 C 0.4553(6) 0.2308(4) 0.2394(3) 0.0191(12) Uani 1 d . .
C13 C 0.6051(6) 0.1746(3) 0.2684(3) 0.0195(11) Uani 1 d . .
C14 C 0.7746(7) 0.2100(4) 0.2706(4) 0.0300(14) Uani 1 d . .
H14 H 0.7953(7) 0.2709(4) 0.2568(4) 0.036 Uiso 1 calc R .
C15 C 0.9128(6) 0.1539(4) 0.2937(4) 0.037(2) Uani 1 d . .
H15 H 1.0302(6) 0.1757(4) 0.2949(4) 0.044 Uiso 1 calc R .
C16 C 0.8779(7) 0.0669(4) 0.3148(3) 0.0361(14) Uani 1 d . .
H16 H 0.9707(7) 0.0276(4) 0.3304(3) 0.043 Uiso 1 calc R .
C17 C 0.7039(7) 0.0370(4) 0.3128(3) 0.036(2) Uani 1 d . .
H17 H 0.6796(7) -0.0234(4) 0.3269(3) 0.044 Uiso 1 calc R .
C18 C 0.3516(6) 0.2780(3) 0.3075(3) 0.0199(12) Uani 1 d . .
C19 C 0.3773(7) 0.2586(3) 0.3958(3) 0.0297(13) Uani 1 d . .
H19 H 0.4626(7) 0.2155(3) 0.4125(3) 0.036 Uiso 1 calc R .
C20 C 0.2784(7) 0.3022(4) 0.4587(4) 0.0352(15) Uani 1 d . .
H20 H 0.2962(7) 0.2905(4) 0.5188(4) 0.042 Uiso 1 calc R .
C21 C 0.1546(7) 0.3627(4) 0.4318(4) 0.0326(15) Uani 1 d . .
H21 H 0.0833(7) 0.3937(4) 0.4725(4) 0.039 Uiso 1 calc R .
C22 C 0.1366(7) 0.3771(4) 0.3428(4) 0.0376(14) Uani 1 d . .
H22 H 0.0506(7) 0.4192(4) 0.3246(4) 0.045 Uiso 1 calc R .

loop_
_atom_type_symbol
_atom_type_description
_atom_type_scat_dispersion_real
_atom_type_scat_dispersion_imag
_atom_type_scat_source
C C 0.0033 0.0016 'International Tables Vol C Tables 4.2.6.8 and 6.1.1.4'
H H 0.0000 0.0000 'International Tables Vol C Tables 4.2.6.8 and 6.1.1.4'
N N 0.0061 0.0033 'International Tables Vol C Tables 4.2.6.8 and 6.1.1.4'
Fe Fe 0.3463 0.8444 'International Tables Vol C Tables 4.2.6.8 and 6.1.1.4'

loop_
_geom_angle_atom_site_label_1
_geom_angle_atom_site_label_2
_geom_angle_atom_site_label_3
_geom_angle
_geom_angle_site_symmetry_1
_geom_angle_site_symmetry_3
C6 Fe1 C10 41.8(3) . .
C6 Fe1 C9 68.1(3) . .
C10 Fe1 C9 39.9(3) . .
C6 Fe1 C2 108.1(3) . .
C10 Fe1 C2 126.3(3) . .
C9 Fe1 C2 163.0(3) . .
C6 Fe1 C5 156.5(4) . .
C10 Fe1 C5 120.3(3) . .
C9 Fe1 C5 108.2(2) . .
C2 Fe1 C5 68.3(2) . .
C6 Fe1 C1 121.1(3) . .
C10 Fe1 C1 107.7(2) . .
C9 Fe1 C1 125.7(2) . .
C2 Fe1 C1 40.9(2) . .
C5 Fe1 C1 40.8(2) . .
C6 Fe1 C7 39.9(3) . .
C10 Fe1 C7 66.9(3) . .
C9 Fe1 C7 65.2(3) . .
C2 Fe1 C7 123.3(2) . .
C5 Fe1 C7 161.3(3) . .
C1 Fe1 C7 157.4(3) . .
C6 Fe1 C4 161.6(4) . .
C10 Fe1 C4 154.7(3) . .
C9 Fe1 C4 120.5(2) . .
C2 Fe1 C4 68.5(2) . .
C5 Fe1 C4 40.7(2) . .
C1 Fe1 C4 68.9(2) . .
C7 Fe1 C4 125.7(3) . .
C6 Fe1 C8 66.9(3) . .
C10 Fe1 C8 66.1(3) . .
C9 Fe1 C8 38.4(2) . .
C2 Fe1 C8 157.0(2) . .
C5 Fe1 C8 125.5(3) . .
C1 Fe1 C8 161.4(2) . .
C7 Fe1 C8 38.6(3) . .
C4 Fe1 C8 108.7(3) . .
C6 Fe1 C3 124.9(3) . .
C10 Fe1 C3 163.5(3) . .
C9 Fe1 C3 154.8(3) . .
C2 Fe1 C3 41.0(2) . .
C5 Fe1 C3 68.6(2) . .
C1 Fe1 C3 69.3(2) . .
C7 Fe1 C3 109.4(2) . .
C4 Fe1 C3 40.7(2) . .
C8 Fe1 C3 121.8(2) . .
C13 N1 C17 119.0(4) . .
C22 N2 C18 116.9(5) . .
C2 C1 C5 106.9(5) . .
C2 C1 C11 130.2(5) . .
C5 C1 C11 122.9(4) . .
C2 C1 Fe1 69.3(3) . .
C5 C1 Fe1 69.5(3) . .
C11 C1 Fe1 123.1(3) . .
C1 C2 C3 109.3(5) . .
C1 C2 Fe1 69.9(3) . .
C3 C2 Fe1 70.5(3) . .
C4 C3 C2 106.7(5) . .
C4 C3 Fe1 69.4(3) . .
C2 C3 Fe1 68.5(3) . .
C5 C4 C3 108.1(5) . .
C5 C4 Fe1 69.1(3) . .
C3 C4 Fe1 70.0(3) . .
C1 C5 C4 109.0(5) . .
C1 C5 Fe1 69.7(3) . .
C4 C5 Fe1 70.2(3) . .
C7 C6 C10 105.2(7) . .
C7 C6 Fe1 71.7(4) . .
C10 C6 Fe1 69.6(4) . .
C8 C7 C6 109.7(7) . .
C8 C7 Fe1 71.1(4) . .
C6 C7 Fe1 68.3(4) . .
C9 C8 C7 109.0(8) . .
C9 C8 Fe1 69.7(4) . .
C7 C8 Fe1 70.3(4) . .
C8 C9 C10 109.2(7) . .
C8 C9 Fe1 71.9(4) . .
C10 C9 Fe1 69.5(4) . .
C9 C10 C6 106.8(7) . .
C9 C10 Fe1 70.6(4) . .
C6 C10 Fe1 68.6(4) . .
C12 C11 C1 128.7(5) . .
C11 C12 C13 121.2(5) . .
C11 C12 C18 121.1(4) . .
C13 C12 C18 117.6(4) . .
N1 C13 C14 122.5(5) . .
N1 C13 C12 117.6(4) . .
C14 C13 C12 120.0(5) . .
C15 C14 C13 118.2(5) . .
C16 C15 C14 119.4(5) . .
C15 C16 C17 118.9(5) . .
N1 C17 C16 121.9(5) . .
N2 C18 C19 121.7(4) . .
N2 C18 C12 117.7(4) . .
C19 C18 C12 120.6(4) . .
C20 C19 C18 120.1(5) . .
C21 C20 C19 118.2(6) . .
C20 C21 C22 117.9(5) . .
N2 C22 C21 125.2(5) . .

loop_
_geom_bond_atom_site_label_1
_geom_bond_atom_site_label_2
_geom_bond_distance
_geom_bond_site_symmetry_2
Fe1 C6 1.993(7) .
Fe1 C10 2.005(6) .
Fe1 C9 2.018(6) .
Fe1 C2 2.020(5) .
Fe1 C5 2.025(5) .
Fe1 C1 2.027(5) .
Fe1 C7 2.036(6) .
Fe1 C4 2.039(5) .
Fe1 C8 2.046(6) .
Fe1 C3 2.047(4) .
N1 C13 1.327(6) .
N1 C17 1.341(6) .
N2 C22 1.329(6) .
N2 C18 1.338(6) .
C1 C2 1.412(6) .
C1 C5 1.413(7) .
C1 C11 1.475(7) .
C2 C3 1.426(6) .
C3 C4 1.420(7) .
C4 C5 1.414(7) .
C6 C7 1.377(11) .
C6 C10 1.426(10) .
C7 C8 1.348(10) .
C8 C9 1.337(8) .
C9 C10 1.372(10) .
C11 C12 1.338(7) .
C12 C13 1.483(7) .
C12 C18 1.488(7) .
C13 C14 1.393(7) .
C14 C15 1.391(7) .
C15 C16 1.369(8) .
C16 C17 1.395(7) .
C18 C19 1.401(6) .
C19 C20 1.389(7) .
C20 C21 1.370(7) .
C21 C22 1.392(7) .

loop_
_geom_torsion_atom_site_label_1
_geom_torsion_atom_site_label_2
_geom_torsion_atom_site_label_3
_geom_torsion_atom_site_label_4
_geom_torsion
_geom_torsion_site_symmetry_1
_geom_torsion_site_symmetry_2
_geom_torsion_site_symmetry_3
_geom_torsion_site_symmetry_4
C6 Fe1 C1 C2 81.7(4) . . . .
C10 Fe1 C1 C2 125.5(4) . . . .
C9 Fe1 C1 C2 165.8(3) . . . .
C2 Fe1 C1 C2 0.0 . . . .
C5 Fe1 C1 C2 -118.2(4) . . . .
C7 Fe1 C1 C2 53.4(7) . . . .
C4 Fe1 C1 C2 -81.0(3) . . . .
C8 Fe1 C1 C2 -167.3(8) . . . .
C3 Fe1 C1 C2 -37.3(3) . . . .
C6 Fe1 C1 C5 -160.1(4) . . . .
C10 Fe1 C1 C5 -116.3(4) . . . .
C9 Fe1 C1 C5 -76.0(4) . . . .
C2 Fe1 C1 C5 118.2(4) . . . .
C5 Fe1 C1 C5 0.0 . . . .
C7 Fe1 C1 C5 171.6(5) . . . .
C4 Fe1 C1 C5 37.2(3) . . . .
C8 Fe1 C1 C5 -49.1(9) . . . .
C3 Fe1 C1 C5 80.9(3) . . . .
C6 Fe1 C1 C11 -43.5(6) . . . .
C10 Fe1 C1 C11 0.3(5) . . . .
C9 Fe1 C1 C11 40.6(5) . . . .
C2 Fe1 C1 C11 -125.2(6) . . . .
C5 Fe1 C1 C11 116.6(5) . . . .
C7 Fe1 C1 C11 -71.8(7) . . . .
C4 Fe1 C1 C11 153.8(5) . . . .
C8 Fe1 C1 C11 67.5(10) . . . .
C3 Fe1 C1 C11 -162.5(5) . . . .
C5 C1 C2 C3 0.0(5) . . . .
C11 C1 C2 C3 176.1(5) . . . .
Fe1 C1 C2 C3 59.6(3) . . . .
C5 C1 C2 Fe1 -59.6(3) . . . .
C11 C1 C2 Fe1 116.4(5) . . . .
Fe1 C1 C2 Fe1 0.0 . . . .
C6 Fe1 C2 C1 -117.0(5) . . . .
C10 Fe1 C2 C1 -74.1(4) . . . .
C9 Fe1 C2 C1 -42.8(9) . . . .
C5 Fe1 C2 C1 38.3(3) . . . .
C1 Fe1 C2 C1 0.0 . . . .
C7 Fe1 C2 C1 -158.3(4) . . . .
C4 Fe1 C2 C1 82.3(3) . . . .
C8 Fe1 C2 C1 169.7(7) . . . .
C3 Fe1 C2 C1 120.3(4) . . . .
C6 Fe1 C2 C3 122.8(5) . . . .
C10 Fe1 C2 C3 165.6(4) . . . .
C9 Fe1 C2 C3 -163.1(8) . . . .
C5 Fe1 C2 C3 -81.9(3) . . . .
C1 Fe1 C2 C3 -120.3(4) . . . .
C7 Fe1 C2 C3 81.4(4) . . . .
C4 Fe1 C2 C3 -38.0(3) . . . .
C8 Fe1 C2 C3 49.4(8) . . . .
C3 Fe1 C2 C3 0.0 . . . .
C1 C2 C3 C4 -0.2(5) . . . .
Fe1 C2 C3 C4 59.1(3) . . . .
C1 C2 C3 Fe1 -59.2(3) . . . .
Fe1 C2 C3 Fe1 0.0 . . . .
C6 Fe1 C3 C4 164.4(4) . . . .
C10 Fe1 C3 C4 -163.6(8) . . . .
C9 Fe1 C3 C4 49.9(7) . . . .
C2 Fe1 C3 C4 -118.6(4) . . . .
C5 Fe1 C3 C4 -37.5(3) . . . .
C1 Fe1 C3 C4 -81.4(3) . . . .
C7 Fe1 C3 C4 122.6(4) . . . .
C4 Fe1 C3 C4 0.0 . . . .
C8 Fe1 C3 C4 81.8(4) . . . .
C6 Fe1 C3 C2 -77.0(5) . . . .
C10 Fe1 C3 C2 -45.0(10) . . . .
C9 Fe1 C3 C2 168.4(5) . . . .
C2 Fe1 C3 C2 0.0 . . . .
C5 Fe1 C3 C2 81.1(3) . . . .
C1 Fe1 C3 C2 37.2(3) . . . .
C7 Fe1 C3 C2 -118.8(4) . . . .
C4 Fe1 C3 C2 118.6(4) . . . .
C8 Fe1 C3 C2 -159.6(4) . . . .
C2 C3 C4 C5 0.3(5) . . . .
Fe1 C3 C4 C5 58.7(3) . . . .
C2 C3 C4 Fe1 -58.5(3) . . . .
Fe1 C3 C4 Fe1 0.0 . . . .
C6 Fe1 C4 C5 -163.8(9) . . . .
C10 Fe1 C4 C5 49.6(7) . . . .
C9 Fe1 C4 C5 82.6(4) . . . .
C2 Fe1 C4 C5 -81.3(3) . . . .
C5 Fe1 C4 C5 0.0 . . . .
C1 Fe1 C4 C5 -37.3(3) . . . .
C7 Fe1 C4 C5 162.5(3) . . . .
C8 Fe1 C4 C5 123.1(3) . . . .
C3 Fe1 C4 C5 -119.6(4) . . . .
C6 Fe1 C4 C3 -44.2(10) . . . .
C10 Fe1 C4 C3 169.2(6) . . . .
C9 Fe1 C4 C3 -157.8(3) . . . .
C2 Fe1 C4 C3 38.3(3) . . . .
C5 Fe1 C4 C3 119.6(4) . . . .
C1 Fe1 C4 C3 82.3(3) . . . .
C7 Fe1 C4 C3 -78.0(4) . . . .
C8 Fe1 C4 C3 -117.4(3) . . . .
C3 Fe1 C4 C3 0.0 . . . .
C2 C1 C5 C4 0.1(5) . . . .
C11 C1 C5 C4 -176.3(4) . . . .
Fe1 C1 C5 C4 -59.3(3) . . . .
C2 C1 C5 Fe1 59.5(3) . . . .
C11 C1 C5 Fe1 -116.9(4) . . . .
Fe1 C1 C5 Fe1 0.0 . . . .
C3 C4 C5 C1 -0.2(5) . . . .
Fe1 C4 C5 C1 59.0(3) . . . .
C3 C4 C5 Fe1 -59.3(3) . . . .
Fe1 C4 C5 Fe1 0.0 . . . .
C6 Fe1 C5 C1 47.1(8) . . . .
C10 Fe1 C5 C1 82.0(4) . . . .
C9 Fe1 C5 C1 123.9(3) . . . .
C2 Fe1 C5 C1 -38.4(3) . . . .
C1 Fe1 C5 C1 0.0 . . . .
C7 Fe1 C5 C1 -170.0(6) . . . .
C4 Fe1 C5 C1 -120.2(4) . . . .
C8 Fe1 C5 C1 162.8(3) . . . .
C3 Fe1 C5 C1 -82.6(3) . . . .
C6 Fe1 C5 C4 167.2(7) . . . .
C10 Fe1 C5 C4 -157.9(4) . . . .
C9 Fe1 C5 C4 -115.9(3) . . . .
C2 Fe1 C5 C4 81.8(3) . . . .
C1 Fe1 C5 C4 120.2(4) . . . .
C7 Fe1 C5 C4 -49.8(8) . . . .
C4 Fe1 C5 C4 0.0 . . . .
C8 Fe1 C5 C4 -77.1(4) . . . .
C3 Fe1 C5 C4 37.5(3) . . . .
C10 Fe1 C6 C7 114.7(6) . . . .
C9 Fe1 C6 C7 77.1(5) . . . .
C2 Fe1 C6 C7 -120.6(4) . . . .
C5 Fe1 C6 C7 162.5(5) . . . .
C1 Fe1 C6 C7 -163.5(4) . . . .
C7 Fe1 C6 C7 0.0 . . . .
C4 Fe1 C6 C7 -44.6(11) . . . .
C8 Fe1 C6 C7 35.4(4) . . . .
C3 Fe1 C6 C7 -78.3(5) . . . .
C10 Fe1 C6 C10 0.0 . . . .
C9 Fe1 C6 C10 -37.7(4) . . . .
C2 Fe1 C6 C10 124.7(5) . . . .
C5 Fe1 C6 C10 47.8(9) . . . .
C1 Fe1 C6 C10 81.8(5) . . . .
C7 Fe1 C6 C10 -114.7(6) . . . .
C4 Fe1 C6 C10 -159.4(7) . . . .
C8 Fe1 C6 C10 -79.3(5) . . . .
C3 Fe1 C6 C10 167.0(4) . . . .
C10 C6 C7 C8 2.7(7) . . . .
Fe1 C6 C7 C8 -59.2(4) . . . .
C10 C6 C7 Fe1 61.9(4) . . . .
Fe1 C6 C7 Fe1 0.0 . . . .
C6 Fe1 C7 C8 121.3(6) . . . .
C10 Fe1 C7 C8 80.1(5) . . . .
C9 Fe1 C7 C8 36.3(4) . . . .
C2 Fe1 C7 C8 -160.6(4) . . . .
C5 Fe1 C7 C8 -36.8(9) . . . .
C1 Fe1 C7 C8 160.5(5) . . . .
C4 Fe1 C7 C8 -74.6(5) . . . .
C8 Fe1 C7 C8 0.0 . . . .
C3 Fe1 C7 C8 -117.1(4) . . . .
C6 Fe1 C7 C6 0.0 . . . .
C10 Fe1 C7 C6 -41.2(5) . . . .
C9 Fe1 C7 C6 -85.0(5) . . . .
C2 Fe1 C7 C6 78.1(5) . . . .
C5 Fe1 C7 C6 -158.0(7) . . . .
C1 Fe1 C7 C6 39.2(8) . . . .
C4 Fe1 C7 C6 164.1(4) . . . .
C8 Fe1 C7 C6 -121.3(6) . . . .
C3 Fe1 C7 C6 121.6(5) . . . .
C6 C7 C8 C9 -1.6(7) . . . .
Fe1 C7 C8 C9 -59.1(4) . . . .
C6 C7 C8 Fe1 57.5(5) . . . .
Fe1 C7 C8 Fe1 0.0 . . . .
C6 Fe1 C8 C9 83.4(5) . . . .
C10 Fe1 C8 C9 37.6(5) . . . .
C9 Fe1 C8 C9 0.0 . . . .
C2 Fe1 C8 C9 165.4(6) . . . .
C5 Fe1 C8 C9 -73.6(5) . . . .
C1 Fe1 C8 C9 -36.2(11) . . . .
C7 Fe1 C8 C9 120.0(7) . . . .
C4 Fe1 C8 C9 -115.8(4) . . . .
C3 Fe1 C8 C9 -158.7(4) . . . .
C6 Fe1 C8 C7 -36.6(5) . . . .
C10 Fe1 C8 C7 -82.4(5) . . . .
C9 Fe1 C8 C7 -120.0(7) . . . .
C2 Fe1 C8 C7 45.3(9) . . . .
C5 Fe1 C8 C7 166.4(4) . . . .
C1 Fe1 C8 C7 -156.2(7) . . . .
C7 Fe1 C8 C7 0.0 . . . .
C4 Fe1 C8 C7 124.2(4) . . . .
C3 Fe1 C8 C7 81.2(5) . . . .
C7 C8 C9 C10 -0.2(7) . . . .
Fe1 C8 C9 C10 -59.8(4) . . . .
C7 C8 C9 Fe1 59.5(4) . . . .
Fe1 C8 C9 Fe1 0.0 . . . .
C6 Fe1 C9 C8 -80.0(5) . . . .
C10 Fe1 C9 C8 -119.5(7) . . . .
C2 Fe1 C9 C8 -160.3(7) . . . .
C5 Fe1 C9 C8 124.7(5) . . . .
C1 Fe1 C9 C8 166.6(4) . . . .
C7 Fe1 C9 C8 -36.5(5) . . . .
C4 Fe1 C9 C8 81.8(5) . . . .
C8 Fe1 C9 C8 0.0 . . . .
C3 Fe1 C9 C8 46.4(8) . . . .
C6 Fe1 C9 C10 39.4(4) . . . .
C10 Fe1 C9 C10 0.0 . . . .
C2 Fe1 C9 C10 -40.8(10) . . . .
C5 Fe1 C9 C10 -115.8(4) . . . .
C1 Fe1 C9 C10 -74.0(5) . . . .
C7 Fe1 C9 C10 83.0(5) . . . .
C4 Fe1 C9 C10 -158.7(4) . . . .
C8 Fe1 C9 C10 119.5(7) . . . .
C3 Fe1 C9 C10 165.9(5) . . . .
C8 C9 C10 C6 1.9(7) . . . .
Fe1 C9 C10 C6 -59.4(4) . . . .
C8 C9 C10 Fe1 61.2(4) . . . .
Fe1 C9 C10 Fe1 0.0 . . . .
C7 C6 C10 C9 -2.8(7) . . . .
Fe1 C6 C10 C9 60.6(4) . . . .
C7 C6 C10 Fe1 -63.4(4) . . . .
Fe1 C6 C10 Fe1 0.0 . . . .
C6 Fe1 C10 C9 -117.8(7) . . . .
C9 Fe1 C10 C9 0.0 . . . .
C2 Fe1 C10 C9 166.3(4) . . . .
C5 Fe1 C10 C9 82.2(5) . . . .
C1 Fe1 C10 C9 125.0(4) . . . .
C7 Fe1 C10 C9 -78.5(5) . . . .
C4 Fe1 C10 C9 47.0(8) . . . .
C8 Fe1 C10 C9 -36.3(4) . . . .
C3 Fe1 C10 C9 -158.6(8) . . . .
C6 Fe1 C10 C6 0.0 . . . .
C9 Fe1 C10 C6 117.8(7) . . . .
C2 Fe1 C10 C6 -75.9(6) . . . .
C5 Fe1 C10 C6 -160.0(5) . . . .
C1 Fe1 C10 C6 -117.2(5) . . . .
C7 Fe1 C10 C6 39.3(5) . . . .
C4 Fe1 C10 C6 164.9(6) . . . .
C8 Fe1 C10 C6 81.6(5) . . . .
C3 Fe1 C10 C6 -40.7(11) . . . .
C2 C1 C11 C12 9.5(8) . . . .
C5 C1 C11 C12 -175.0(5) . . . .
Fe1 C1 C11 C12 99.4(5) . . . .
C1 C11 C12 C13 2.4(8) . . . .
C1 C11 C12 C18 -174.9(5) . . . .
C17 N1 C13 C14 -4.4(7) . . . .
C17 N1 C13 C12 175.8(4) . . . .
C11 C12 C13 N1 -92.0(6) . . . .
C18 C12 C13 N1 85.5(6) . . . .
C11 C12 C13 C14 88.2(6) . . . .
C18 C12 C13 C14 -94.4(6) . . . .
N1 C13 C14 C15 3.5(8) . . . .
C12 C13 C14 C15 -176.7(5) . . . .
C13 C14 C15 C16 -1.1(8) . . . .
C14 C15 C16 C17 -0.3(8) . . . .
C13 N1 C17 C16 2.8(7) . . . .
C15 C16 C17 N1 -0.5(8) . . . .
C22 N2 C18 C19 1.0(7) . . . .
C22 N2 C18 C12 178.8(5) . . . .
C11 C12 C18 N2 -10.3(7) . . . .
C13 C12 C18 N2 172.2(4) . . . .
C11 C12 C18 C19 167.5(5) . . . .
C13 C12 C18 C19 -9.9(7) . . . .
N2 C18 C19 C20 -1.5(8) . . . .
C12 C18 C19 C20 -179.3(5) . . . .
C18 C19 C20 C21 1.2(7) . . . .
C19 C20 C21 C22 -0.5(8) . . . .
C18 N2 C22 C21 -0.3(8) . . . .
C20 C21 C22 N2 0.1(9) . . . .
